data_7104488
loop_
_publ_author_name
'Nieto, Sonia'
'P\'erez, Julio'
'Riera, Luc\'ia'
'Riera, V\'ictor'
'Miguel, Daniel'

_publ_section_title
;
 Metal complexes with two different hydrogen-bond donor ligands as
 anion hosts.
;
_journal_issue 22
_journal_name_full 'Chemical communications (Cambridge, England)'
_journal_page_first 3279
_journal_page_last 3281
_journal_paper_doi 10.1039/b823460d
_journal_volume 34
_journal_year 2009
_chemical_formula_sum 'C18 H23 Br N6 O4 Re'
_chemical_formula_weight 653.53
_chemical_name_systematic
;
?
;
_space_group_IT_number 2
_symmetry_cell_setting triclinic
_symmetry_space_group_name_Hall '-P 1'
_symmetry_space_group_name_H-M 'P -1'
_atom_sites_solution_hydrogens geom
_atom_sites_solution_primary direct
_atom_sites_solution_secondary difmap
_audit_creation_method SHELXL-97
_cell_angle_alpha 104.396(4)
_cell_angle_beta 90.268(3)
_cell_angle_gamma 107.713(4)
_cell_formula_units_Z 2
_cell_length_a 8.3635(3)
_cell_length_b 8.9590(4)
_cell_length_c 16.4246(7)
_cell_measurement_reflns_used 7713
_cell_measurement_temperature 150(2)
_cell_measurement_theta_max 73.6103
_cell_measurement_theta_min 5.3530
_cell_volume 1131.21(9)
_computing_structure_refinement 'SHELXL-97 (Sheldrick, 1997)'
_diffrn_ambient_temperature 150(2)
_diffrn_measured_fraction_theta_full 0.910
_diffrn_measured_fraction_theta_max 0.910
_diffrn_radiation_monochromator mirror
_diffrn_radiation_source 'Nova (Cu) X-ray Source'
_diffrn_radiation_type CuK\a
_diffrn_radiation_wavelength 1.54184
_diffrn_reflns_av_R_equivalents 0.0322
_diffrn_reflns_av_sigmaI/netI 0.0273
_diffrn_reflns_limit_h_max 10
_diffrn_reflns_limit_h_min -8
_diffrn_reflns_limit_k_max 9
_diffrn_reflns_limit_k_min -11
_diffrn_reflns_limit_l_max 20
_diffrn_reflns_limit_l_min -15
_diffrn_reflns_number 10083
_diffrn_reflns_theta_full 73.89
_diffrn_reflns_theta_max 73.89
_diffrn_reflns_theta_min 5.36
_exptl_absorpt_coefficient_mu 12.887
_exptl_absorpt_correction_T_max 1.00000
_exptl_absorpt_correction_T_min 0.57955
_exptl_absorpt_correction_type multi-scan
_exptl_absorpt_process_details
;
CrysAlis RED, Oxford Diffraction Ltd.,
Version 1.171.32.15 (release 10-01-2008 CrysAlis171 .NET)
(compiled Jan 10 2008,16:37:18)
Empirical absorption correction using spherical harmonics,
implemented in SCALE3 ABSPACK scaling algorithm.
;
_exptl_crystal_colour colourless
_exptl_crystal_density_diffrn 1.919
_exptl_crystal_density_method 'not measured'
_exptl_crystal_description prism
_exptl_crystal_F_000 630
_exptl_crystal_size_max 0.07
_exptl_crystal_size_mid 0.06
_exptl_crystal_size_min 0.04
_refine_diff_density_max 2.721
_refine_diff_density_min -2.345
_refine_diff_density_rms 0.207
_refine_ls_extinction_method none
_refine_ls_goodness_of_fit_ref 1.103
_refine_ls_hydrogen_treatment mixed
_refine_ls_matrix_type full
_refine_ls_number_parameters 279
_refine_ls_number_reflns 4179
_refine_ls_number_restraints 1
_refine_ls_restrained_S_all 1.102
_refine_ls_R_factor_all 0.0518
_refine_ls_R_factor_gt 0.0455
_refine_ls_shift/su_max 0.001
_refine_ls_shift/su_mean 0.000
_refine_ls_structure_factor_coef Fsqd
_refine_ls_weighting_details 'calc w=1/[\s^2^(Fo^2^)+(0.0791P)^2^+7.5458P] where P=(Fo^2^+2Fc^2^)/3'
_refine_ls_weighting_scheme calc
_refine_ls_wR_factor_gt 0.1171
_refine_ls_wR_factor_ref 0.1375
_reflns_number_gt 3822
_reflns_number_total 4179
_reflns_threshold_expression >2sigma(I)
_cod_data_source_file b823460d.txt
_cod_data_source_block Compound_2Br_(lr297)
_cod_original_sg_symbol_H-M P-1
_cod_database_code 7104488

loop_
_symmetry_equiv_pos_as_xyz
'x, y, z'
'-x, -y, -z'

loop_
_atom_site_label
_atom_site_type_symbol
_atom_site_fract_x
_atom_site_fract_y
_atom_site_fract_z
_atom_site_U_iso_or_equiv
_atom_site_adp_type
_atom_site_occupancy
_atom_site_symmetry_multiplicity
_atom_site_calc_flag
_atom_site_refinement_flags
_atom_site_disorder_assembly
_atom_site_disorder_group
Re1 Re 0.91517(4) 0.74271(4) 0.65536(2) 0.03245(15) Uani 1 1 d . . .
C2 C 0.8350(11) 0.5407(11) 0.5692(6) 0.0408(19) Uani 1 1 d . . .
N3 N 0.6988(8) 0.8252(8) 0.6345(4) 0.0336(14) Uani 1 1 d . . .
N1 N 1.0012(9) 0.9703(8) 0.7578(4) 0.0367(14) Uani 1 1 d . . .
N5 N 0.7596(8) 0.6239(7) 0.7459(4) 0.0335(14) Uani 1 1 d . . .
O1 O 1.1130(8) 0.8989(8) 0.5245(4) 0.0458(14) Uani 1 1 d . . .
O3 O 1.2176(8) 0.6226(8) 0.6856(4) 0.0488(15) Uani 1 1 d . . .
N4 N 0.6388(9) 0.9135(8) 0.6992(4) 0.0379(15) Uani 1 1 d D . .
O2 O 0.7936(9) 0.4202(8) 0.5191(5) 0.0582(18) Uani 1 1 d . . .
N2 N 1.0642(10) 0.9729(9) 0.8346(4) 0.0425(16) Uani 1 1 d . . .
H2 H 1.0658 0.8875 0.8490 0.051 Uiso 1 1 calc R . .
C35 C 0.8352(11) 0.5827(10) 0.8052(5) 0.0367(17) Uani 1 1 d . . .
H331 H 0.9519 0.6093 0.8087 0.044 Uiso 1 1 calc R . .
C31 C 0.5940(11) 0.5821(10) 0.7400(5) 0.0409(19) Uani 1 1 d . . .
H35 H 0.5401 0.6064 0.6978 0.049 Uiso 1 1 calc R . .
C3 C 1.1064(13) 0.6710(10) 0.6752(5) 0.047(2) Uani 1 1 d . . .
C34 C 0.7477(13) 0.5019(10) 0.8621(6) 0.046(2) Uani 1 1 d . . .
C13 C 1.1239(12) 1.1245(11) 0.8856(5) 0.045(2) Uani 1 1 d . . .
C23 C 0.6151(10) 0.8164(10) 0.5646(5) 0.0364(17) Uani 1 1 d . . .
C32 C 0.4966(13) 0.5034(11) 0.7941(6) 0.048(2) Uani 1 1 d . . .
H34 H 0.3799 0.4771 0.7884 0.057 Uiso 1 1 calc R . .
C12 C 1.1010(11) 1.2282(11) 0.8411(6) 0.045(2) Uani 1 1 d . . .
H22 H 1.1296 1.3406 0.8596 0.054 Uiso 1 1 calc R . .
C21 C 0.5159(10) 0.9606(10) 0.6702(6) 0.0407(18) Uani 1 1 d . . .
C1 C 1.0380(10) 0.8427(10) 0.5749(6) 0.0388(18) Uani 1 1 d . . .
C22 C 0.5004(11) 0.9012(10) 0.5857(6) 0.0420(19) Uani 1 1 d . . .
H12 H 0.4258 0.9146 0.5481 0.050 Uiso 1 1 calc R . .
C11 C 1.0243(12) 1.1277(11) 0.7609(6) 0.045(2) Uani 1 1 d . . .
C33 C 0.5730(12) 0.4651(10) 0.8556(6) 0.0423(19) Uani 1 1 d . . .
H33 H 0.5091 0.4147 0.8932 0.051 Uiso 1 1 calc R . .
N6 N 0.8348(12) 0.4677(12) 0.9216(6) 0.062(2) Uani 1 1 d . . .
H32A H 0.7817 0.4208 0.9578 0.075 Uiso 1 1 calc R . .
H32B H 0.9427 0.4929 0.9229 0.075 Uiso 1 1 calc R . .
C25 C 0.6403(12) 0.7269(11) 0.4785(5) 0.046(2) Uani 1 1 d . . .
H14A H 0.7287 0.6806 0.4824 0.070 Uiso 1 1 calc R . .
H14B H 0.6707 0.8006 0.4434 0.070 Uiso 1 1 calc R . .
H14C H 0.5378 0.6419 0.4544 0.070 Uiso 1 1 calc R . .
C14 C 0.9783(14) 1.1851(12) 0.6898(7) 0.056(2) Uani 1 1 d . . .
H24A H 0.9282 1.0937 0.6425 0.083 Uiso 1 1 calc R . .
H24B H 1.0776 1.2560 0.6741 0.083 Uiso 1 1 calc R . .
H24C H 0.8993 1.2430 0.7067 0.083 Uiso 1 1 calc R . .
C24 C 0.4280(12) 1.0597(13) 0.7279(7) 0.052(2) Uani 1 1 d . . .
H15A H 0.4721 1.0804 0.7851 0.079 Uiso 1 1 calc R . .
H15B H 0.3095 1.0017 0.7221 0.079 Uiso 1 1 calc R . .
H15C H 0.4456 1.1609 0.7137 0.079 Uiso 1 1 calc R . .
C15 C 1.2036(18) 1.1571(14) 0.9713(7) 0.068(3) Uani 1 1 d . . .
H25A H 1.1981 1.0562 0.9834 0.102 Uiso 1 1 calc R . .
H25B H 1.1452 1.2137 1.0117 0.102 Uiso 1 1 calc R . .
H25C H 1.3193 1.2226 0.9747 0.102 Uiso 1 1 calc R . .
O10 O 0.6413(12) 0.9657(13) 0.8748(5) 0.067(2) Uani 1 1 d . . .
Br1 Br 0.74617(13) 0.25418(12) 0.07218(6) 0.0485(2) Uani 1 1 d . . .
H112 H 0.673(9) 0.927(9) 0.752(2) 0.017(17) Uiso 1 1 d D . .
H100 H 0.66(2) 1.00(2) 0.909(10) 0.08(6) Uiso 1 1 d . . .

loop_
_atom_site_aniso_label
_atom_site_aniso_U_11
_atom_site_aniso_U_22
_atom_site_aniso_U_33
_atom_site_aniso_U_23
_atom_site_aniso_U_13
_atom_site_aniso_U_12
Re1 0.0378(2) 0.0289(2) 0.0328(2) 0.00812(14) 0.00600(13) 0.01357(15)
C2 0.036(4) 0.045(5) 0.042(4) 0.013(4) 0.008(3) 0.012(4)
N3 0.028(3) 0.038(3) 0.038(3) 0.011(3) 0.006(2) 0.015(3)
N1 0.039(3) 0.034(3) 0.037(3) 0.008(3) 0.008(3) 0.012(3)
N5 0.039(3) 0.027(3) 0.034(3) 0.004(2) 0.003(3) 0.013(3)
O1 0.047(3) 0.053(4) 0.046(3) 0.026(3) 0.012(3) 0.018(3)
O3 0.043(3) 0.054(4) 0.064(4) 0.022(3) 0.011(3) 0.031(3)
N4 0.045(4) 0.037(3) 0.031(3) 0.006(3) 0.004(3) 0.015(3)
O2 0.058(4) 0.039(3) 0.062(4) -0.010(3) 0.004(3) 0.013(3)
N2 0.053(4) 0.036(4) 0.036(4) 0.008(3) 0.008(3) 0.011(3)
C35 0.046(4) 0.037(4) 0.036(4) 0.019(3) 0.011(3) 0.018(4)
C31 0.046(5) 0.033(4) 0.042(4) 0.010(3) 0.014(3) 0.008(3)
C3 0.063(6) 0.030(4) 0.033(4) 0.006(3) 0.016(4) -0.008(4)
C34 0.067(6) 0.031(4) 0.041(4) 0.011(3) 0.013(4) 0.014(4)
C13 0.057(5) 0.037(4) 0.036(4) -0.004(3) 0.008(4) 0.016(4)
C23 0.036(4) 0.036(4) 0.042(4) 0.018(3) 0.001(3) 0.013(3)
C32 0.049(5) 0.038(4) 0.055(5) 0.011(4) 0.013(4) 0.012(4)
C12 0.049(5) 0.041(4) 0.044(5) 0.009(4) 0.009(4) 0.012(4)
C21 0.032(4) 0.033(4) 0.057(5) 0.011(4) 0.006(3) 0.012(3)
C1 0.035(4) 0.035(4) 0.059(5) 0.012(4) -0.001(4) 0.029(3)
C22 0.036(4) 0.040(4) 0.054(5) 0.017(4) 0.001(3) 0.015(4)
C11 0.046(5) 0.034(4) 0.050(5) 0.010(4) 0.013(4) 0.006(4)
C33 0.051(5) 0.032(4) 0.046(5) 0.014(4) 0.009(4) 0.015(4)
N6 0.062(5) 0.075(6) 0.066(5) 0.047(5) 0.009(4) 0.022(5)
C25 0.055(5) 0.046(5) 0.038(4) 0.011(4) 0.006(4) 0.016(4)
C14 0.069(6) 0.040(5) 0.055(6) 0.012(4) 0.011(5) 0.013(5)
C24 0.042(5) 0.055(5) 0.063(6) 0.000(5) -0.003(4) 0.031(4)
C15 0.099(9) 0.055(6) 0.049(6) -0.001(5) -0.006(6) 0.034(6)
O10 0.069(5) 0.085(6) 0.036(4) 0.010(4) 0.008(4) 0.013(4)
Br1 0.0545(5) 0.0497(5) 0.0462(5) 0.0193(4) 0.0079(4) 0.0182(4)

loop_
_atom_type_symbol
_atom_type_description
_atom_type_scat_dispersion_real
_atom_type_scat_dispersion_imag
_atom_type_scat_source
C C 0.0181 0.0091 'International Tables Vol C Tables 4.2.6.8 and 6.1.1.4'
H H 0.0000 0.0000 'International Tables Vol C Tables 4.2.6.8 and 6.1.1.4'
N N 0.0311 0.0180 'International Tables Vol C Tables 4.2.6.8 and 6.1.1.4'
O O 0.0492 0.0322 'International Tables Vol C Tables 4.2.6.8 and 6.1.1.4'
Br Br -0.6763 1.2805 'International Tables Vol C Tables 4.2.6.8 and 6.1.1.4'
Re Re -5.2083 5.8923 'International Tables Vol C Tables 4.2.6.8 and 6.1.1.4'

loop_
_geom_angle_atom_site_label_1
_geom_angle_atom_site_label_2
_geom_angle_atom_site_label_3
_geom_angle
_geom_angle_site_symmetry_1
_geom_angle_site_symmetry_3
_geom_angle_publ_flag
C1 Re1 C2 89.5(4) . . ?
C1 Re1 C3 88.0(3) . . ?
C2 Re1 C3 85.2(4) . . ?
C1 Re1 N3 92.4(3) . . ?
C2 Re1 N3 95.3(3) . . ?
C3 Re1 N3 179.3(3) . . ?
C1 Re1 N1 92.7(3) . . ?
C2 Re1 N1 177.8(3) . . ?
C3 Re1 N1 95.0(3) . . ?
N3 Re1 N1 84.5(3) . . ?
C1 Re1 N5 177.2(3) . . ?
C2 Re1 N5 89.3(3) . . ?
C3 Re1 N5 94.4(3) . . ?
N3 Re1 N5 85.2(2) . . ?
N1 Re1 N5 88.5(2) . . ?
O2 C2 Re1 177.1(8) . . ?
C23 N3 N4 107.2(7) . . ?
C23 N3 Re1 131.2(6) . . ?
N4 N3 Re1 121.4(5) . . ?
C11 N1 N2 104.9(7) . . ?
C11 N1 Re1 133.4(6) . . ?
N2 N1 Re1 121.3(5) . . ?
C31 N5 C35 117.9(7) . . ?
C31 N5 Re1 122.5(6) . . ?
C35 N5 Re1 119.4(5) . . ?
C21 N4 N3 110.5(7) . . ?
C21 N4 H112 128(5) . . ?
N3 N4 H112 122(5) . . ?
C13 N2 N1 112.4(8) . . ?
C13 N2 H2 123.8 . . ?
N1 N2 H2 123.8 . . ?
N5 C35 C34 123.5(8) . . ?
N5 C35 H331 118.3 . . ?
C34 C35 H331 118.3 . . ?
N5 C31 C32 122.8(9) . . ?
N5 C31 H35 118.6 . . ?
C32 C31 H35 118.6 . . ?
O3 C3 Re1 177.7(7) . . ?
N6 C34 C33 123.6(8) . . ?
N6 C34 C35 119.6(9) . . ?
C33 C34 C35 116.8(9) . . ?
N2 C13 C12 107.2(8) . . ?
N2 C13 C15 121.8(9) . . ?
C12 C13 C15 130.9(9) . . ?
N3 C23 C22 108.3(8) . . ?
N3 C23 C25 124.5(8) . . ?
C22 C23 C25 127.2(8) . . ?
C33 C32 C31 119.4(9) . . ?
C33 C32 H34 120.3 . . ?
C31 C32 H34 120.3 . . ?
C13 C12 C11 105.4(8) . . ?
C13 C12 H22 127.3 . . ?
C11 C12 H22 127.3 . . ?
C22 C21 N4 105.8(7) . . ?
C22 C21 C24 132.3(9) . . ?
N4 C21 C24 121.9(8) . . ?
O1 C1 Re1 177.9(7) . . ?
C21 C22 C23 108.2(8) . . ?
C21 C22 H12 125.9 . . ?
C23 C22 H12 125.9 . . ?
N1 C11 C12 110.1(8) . . ?
N1 C11 C14 124.4(8) . . ?
C12 C11 C14 125.5(8) . . ?
C32 C33 C34 119.6(8) . . ?
C32 C33 H33 120.2 . . ?
C34 C33 H33 120.2 . . ?
C34 N6 H32A 120.0 . . ?
C34 N6 H32B 120.0 . . ?
H32A N6 H32B 120.0 . . ?
C23 C25 H14A 109.5 . . ?
C23 C25 H14B 109.5 . . ?
H14A C25 H14B 109.5 . . ?
C23 C25 H14C 109.5 . . ?
H14A C25 H14C 109.5 . . ?
H14B C25 H14C 109.5 . . ?
C11 C14 H24A 109.5 . . ?
C11 C14 H24B 109.5 . . ?
H24A C14 H24B 109.5 . . ?
C11 C14 H24C 109.5 . . ?
H24A C14 H24C 109.5 . . ?
H24B C14 H24C 109.5 . . ?
C21 C24 H15A 109.5 . . ?
C21 C24 H15B 109.5 . . ?
H15A C24 H15B 109.5 . . ?
C21 C24 H15C 109.5 . . ?
H15A C24 H15C 109.5 . . ?
H15B C24 H15C 109.5 . . ?
C13 C15 H25A 109.5 . . ?
C13 C15 H25B 109.5 . . ?
H25A C15 H25B 109.5 . . ?
C13 C15 H25C 109.5 . . ?
H25A C15 H25C 109.5 . . ?
H25B C15 H25C 109.5 . . ?

loop_
_geom_bond_atom_site_label_1
_geom_bond_atom_site_label_2
_geom_bond_distance
_geom_bond_site_symmetry_2
_geom_bond_publ_flag
Re1 C1 1.910(9) . ?
Re1 C2 1.926(9) . ?
Re1 C3 1.949(12) . ?
Re1 N3 2.207(7) . ?
Re1 N1 2.212(7) . ?
Re1 N5 2.236(7) . ?
C2 O2 1.135(11) . ?
N3 C23 1.314(11) . ?
N3 N4 1.355(9) . ?
N1 C11 1.351(11) . ?
N1 N2 1.357(10) . ?
N5 C31 1.316(11) . ?
N5 C35 1.342(11) . ?
O1 C1 1.162(11) . ?
O3 C3 1.168(13) . ?
N4 C21 1.350(12) . ?
N4 H112 0.87(2) . ?
N2 C13 1.347(11) . ?
N2 H2 0.8600 . ?
C35 C34 1.396(11) . ?
C35 H331 0.9300 . ?
C31 C32 1.385(12) . ?
C31 H35 0.9300 . ?
C34 N6 1.363(13) . ?
C34 C33 1.394(14) . ?
C13 C12 1.370(14) . ?
C13 C15 1.477(14) . ?
C23 C22 1.391(12) . ?
C23 C25 1.493(12) . ?
C32 C33 1.359(14) . ?
C32 H34 0.9300 . ?
C12 C11 1.418(13) . ?
C12 H22 0.9300 . ?
C21 C22 1.347(13) . ?
C21 C24 1.487(12) . ?
C22 H12 0.9300 . ?
C11 C14 1.480(15) . ?
C33 H33 0.9300 . ?
N6 H32A 0.8600 . ?
N6 H32B 0.8600 . ?
C25 H14A 0.9600 . ?
C25 H14B 0.9600 . ?
C25 H14C 0.9600 . ?
C14 H24A 0.9600 . ?
C14 H24B 0.9600 . ?
C14 H24C 0.9600 . ?
C24 H15A 0.9600 . ?
C24 H15B 0.9600 . ?
C24 H15C 0.9600 . ?
C15 H25A 0.9600 . ?
C15 H25B 0.9600 . ?
C15 H25C 0.9600 . ?
O10 H100 0.58(16) . ?

loop_
_geom_hbond_atom_site_label_D
_geom_hbond_atom_site_label_H
_geom_hbond_atom_site_label_A
_geom_hbond_distance_DH
_geom_hbond_distance_HA
_geom_hbond_distance_DA
_geom_hbond_angle_DHA
_geom_hbond_site_symmetry_A
O10 H100 Br1 0.58(16) 2.96(16) 3.520(9) 165(22) 1_566
N6 H32A Br1 0.86 2.64 3.440(8) 154.9 1_556
N6 H32B Br1 0.86 2.87 3.614(10) 145.9 2_766
N4 H112 O10 0.87(2) 2.00(4) 2.803(11) 153(7) .
N2 H2 Br1 0.86 2.79 3.534(8) 146.1 2_766

loop_
_geom_torsion_atom_site_label_1
_geom_torsion_atom_site_label_2
_geom_torsion_atom_site_label_3
_geom_torsion_atom_site_label_4
_geom_torsion
_geom_torsion_site_symmetry_1
_geom_torsion_site_symmetry_2
_geom_torsion_site_symmetry_3
_geom_torsion_site_symmetry_4
_geom_torsion_publ_flag
C1 Re1 N3 C23 48.9(8) . . . . ?
C2 Re1 N3 C23 -40.8(8) . . . . ?
N1 Re1 N3 C23 141.4(7) . . . . ?
N5 Re1 N3 C23 -129.7(7) . . . . ?
C1 Re1 N3 N4 -124.6(6) . . . . ?
C2 Re1 N3 N4 145.7(6) . . . . ?
N1 Re1 N3 N4 -32.1(6) . . . . ?
N5 Re1 N3 N4 56.9(6) . . . . ?
C1 Re1 N1 C11 39.9(8) . . . . ?
C3 Re1 N1 C11 128.2(8) . . . . ?
N3 Re1 N1 C11 -52.2(8) . . . . ?
N5 Re1 N1 C11 -137.5(8) . . . . ?
C1 Re1 N1 N2 -131.6(6) . . . . ?
C3 Re1 N1 N2 -43.4(6) . . . . ?
N3 Re1 N1 N2 136.3(6) . . . . ?
N5 Re1 N1 N2 50.9(6) . . . . ?
C2 Re1 N5 C31 -70.8(7) . . . . ?
C3 Re1 N5 C31 -156.0(6) . . . . ?
N3 Re1 N5 C31 24.6(6) . . . . ?
N1 Re1 N5 C31 109.2(6) . . . . ?
C2 Re1 N5 C35 104.4(6) . . . . ?
C3 Re1 N5 C35 19.3(6) . . . . ?
N3 Re1 N5 C35 -160.2(6) . . . . ?
N1 Re1 N5 C35 -75.6(6) . . . . ?
C23 N3 N4 C21 0.2(9) . . . . ?
Re1 N3 N4 C21 175.0(5) . . . . ?
C11 N1 N2 C13 0.6(10) . . . . ?
Re1 N1 N2 C13 174.2(6) . . . . ?
C31 N5 C35 C34 -1.7(12) . . . . ?
Re1 N5 C35 C34 -177.2(6) . . . . ?
C35 N5 C31 C32 2.4(12) . . . . ?
Re1 N5 C31 C32 177.7(6) . . . . ?
N5 C35 C34 N6 -178.6(9) . . . . ?
N5 C35 C34 C33 -0.5(12) . . . . ?
N1 N2 C13 C12 -0.3(11) . . . . ?
N1 N2 C13 C15 -177.9(9) . . . . ?
N4 N3 C23 C22 0.1(9) . . . . ?
Re1 N3 C23 C22 -174.0(5) . . . . ?
N4 N3 C23 C25 -178.9(8) . . . . ?
Re1 N3 C23 C25 7.0(12) . . . . ?
N5 C31 C32 C33 -0.8(13) . . . . ?
N2 C13 C12 C11 -0.1(10) . . . . ?
C15 C13 C12 C11 177.2(11) . . . . ?
N3 N4 C21 C22 -0.4(9) . . . . ?
N3 N4 C21 C24 -179.9(8) . . . . ?
N4 C21 C22 C23 0.5(9) . . . . ?
C24 C21 C22 C23 179.9(9) . . . . ?
N3 C23 C22 C21 -0.4(10) . . . . ?
C25 C23 C22 C21 178.5(8) . . . . ?
N2 N1 C11 C12 -0.6(10) . . . . ?
Re1 N1 C11 C12 -173.2(6) . . . . ?
N2 N1 C11 C14 178.4(9) . . . . ?
Re1 N1 C11 C14 5.9(14) . . . . ?
C13 C12 C11 N1 0.5(10) . . . . ?
C13 C12 C11 C14 -178.6(9) . . . . ?
C31 C32 C33 C34 -1.6(13) . . . . ?
N6 C34 C33 C32 -179.9(9) . . . . ?
C35 C34 C33 C32 2.1(12) . . . . ?
